data_2006278
loop_
_publ_author_name
'Shankland, Norman'
'Wilson, Chick C.'
'Florence, Alastair J.'
'Cox, Philip J.'

_publ_section_title
;
Refinement of Ibuprofen at 100 K by Single-Crystal
Pulsed Neutron Diffraction
;
_journal_coeditor_code BM1126
_journal_name_full 'Acta Crystallographica Section C'
_journal_page_first 951
_journal_page_last 954
_journal_paper_doi 10.1107/S0108270197003193
_journal_volume 53
_journal_year 1997
_chemical_formula_sum 'C13 H18 O2'
_chemical_formula_weight 206.3
_chemical_name_common ibuprofen
_chemical_name_systematic '2-(4-Isobutylphenyl)propanoic acid'
_space_group_IT_number 14
_symmetry_cell_setting monoclinic
_symmetry_space_group_name_Hall '-P 2ybc'
_symmetry_space_group_name_H-M 'P 1 21/c 1'
_cell_angle_alpha 90
_cell_angle_beta 99.70(3)
_cell_angle_gamma 90
_cell_formula_units_Z 4
_cell_length_a 14.397(8)
_cell_length_b 7.818(4)
_cell_length_c 10.506(6)
_cell_measurement_temperature 100
_cell_volume 1165.6(11)
_diffrn_ambient_temperature 100
_exptl_crystal_density_diffrn 1.175
_refine_ls_R_factor_obs .077
_refine_ls_wR_factor_obs .053
_cod_depositor_comments
;
The following automatic conversions were performed:
'_geom_bond_publ_flag' value 'Y' changed to 'y' according to
'/home/saulius/struct/CIF-dictionaries/cif_core.dic' dictionary named
'cif_core.dic' version 2.4.1 from 2010-06-29 (33 times).

Automatic conversion script
Id: cif_fix_enum 1527 2010-12-29 10:47:43Z saulius 
;
_cod_original_sg_symbol_H-M 'P 21/c'
_cod_database_code 2006278

loop_
_symmetry_equiv_pos_as_xyz
x,y,z
'-x, 1/2+y, 1/2-z'
'-x, -y, -z'
'x, -y+1/2, z+1/2'

loop_
_atom_site_aniso_label
_atom_site_aniso_U_11
_atom_site_aniso_U_22
_atom_site_aniso_U_33
_atom_site_aniso_U_12
_atom_site_aniso_U_13
_atom_site_aniso_U_23
O1 .023(2) .017(3) .025(3) .004(2) -.007(2) -.003(3)
O2 .020(2) .023(3) .041(3) .0067(17) -.002(2) -.005(3)
C1 .0210(18) .014(2) .010(2) -.0008(15) -.0019(15) -.0002(19)
C2 .0235(19) .020(3) .013(2) -.0015(16) -.0024(17) .005(2)
C3 .043(3) .038(4) .018(3) -.009(3) .007(2) -.008(3)
C4 .0162(17) .010(2) .014(2) -.0007(13) -.0035(14) .0051(19)
C5 .0209(19) .023(3) .024(2) .0032(16) -.0006(17) .006(2)
C6 .019(2) .024(3) .030(3) .0037(15) .0028(19) .006(2)
C7 .0151(17) .013(3) .020(2) -.0043(13) .0009(15) -.000(2)
C8 .022(2) .020(3) .028(3) .0050(16) .0059(19) .008(2)
C9 .021(2) .020(3) .029(3) .0013(17) .0069(18) .008(2)
C10 .025(2) .036(3) .017(3) -.0069(19) .007(2) -.001(3)
C11 .020(2) .024(3) .026(3) -.0067(16) .002(2) .007(2)
C12 .038(3) .034(4) .041(4) -.006(3) .018(3) .002(3)
C13 .044(3) .026(3) .040(3) -.009(2) .011(3) -.009(3)
H1 .028(4) .040(6) .037(5) .010(3) .004(4) -.006(5)
H2 .040(4) .029(5) .035(5) -.001(3) -.012(4) .016(4)
H3 .066(6) .049(7) .057(7) .025(5) .016(6) .003(6)
H4 .092(8) .079(10) .038(7) -.015(6) .015(6) -.019(7)
H5 .071(7) .076(9) .060(8) -.019(5) .002(6) -.033(7)
H6 .048(5) .045(7) .061(7) .023(4) .006(5) .029(6)
H7 .028(5) .083(8) .081(8) .012(4) .024(5) .007(7)
H8 .041(4) .053(7) .062(7) .024(4) .014(4) .045(6)
H9 .035(5) .060(7) .058(6) .019(4) .014(4) .029(6)
H10 .045(5) .054(7) .018(5) -.004(4) -.005(4) .012(5)
H11 .053(5) .056(8) .046(6) -.007(4) .021(5) -.014(6)
H12 .034(4) .055(7) .044(5) .002(4) -.006(4) .020(5)
H13 .071(7) .108(12) .048(7) -.001(6) .009(6) .017(8)
H14 .086(8) .062(10) .116(11) .009(6) .060(8) .004(8)
H15 .054(6) .077(9) .102(10) -.018(6) .028(6) .003(8)
H16 .081(7) .058(8) .056(7) -.007(5) .027(6) -.021(6)
H17 .071(7) .070(9) .067(8) -.027(5) -.001(6) -.029(7)
H18 .061(6) .064(8) .076(8) .025(5) .006(6) -.003(7)

loop_
_atom_site_label
_atom_site_fract_x
_atom_site_fract_y
_atom_site_fract_z
_atom_site_U_iso_or_equiv
_atom_site_thermal_displace_type
_atom_site_calc_flag
_atom_site_refinement_flags
_atom_site_occupancy
_atom_site_disorder_group
_atom_site_type_symbol
O1 .3792(3) .4968(7) .4148(5) .0230 Uani d . 1 . O
O2 .4969(3) .3117(6) .4375(5) .0286 Uani d . 1 . O
C1 .4162(2) .3483(5) .3962(4) .0152 Uani d . 1 . C
C2 .3501(3) .2207(5) .3217(4) .0195 Uani d . 1 . C
C3 .3996(4) .1089(8) .2383(5) .0323 Uani d . 1 . C
C4 .3038(2) .1238(5) .4203(4) .0141 Uani d . 1 . C
C5 .2173(2) .1726(6) .4466(4) .0230 Uani d . 1 . C
C6 .1760(3) .0902(6) .5385(4) .0241 Uani d . 1 . C
C7 .2203(2) -.0484(5) .6065(4) .0161 Uani d . 1 . C
C8 .3079(2) -.0965(6) .5821(4) .0231 Uani d . 1 . C
C9 .3486(3) -.0127(5) .4879(4) .0233 Uani d . 1 . C
C10 .1741(3) -.1385(7) .7045(4) .0255 Uani d . 1 . C
C11 .0970(3) -.2639(6) .6467(4) .0237 Uani d . 1 . C
C12 .0414(4) -.3210(8) .7486(6) .0363 Uani d . 1 . C
C13 .1373(4) -.4152(7) .5836(6) .0362 Uani d . 1 . C
H1 .4247(5) .5665(11) .4693(9) .0352 Uani d . 1 . H
H2 .2948(5) .2919(10) .2600(8) .0364 Uani d . 1 . H
H3 .4571(7) .0403(13) .2956(11) .0562 Uani d . 1 . H
H4 .4299(8) .1810(17) .1712(11) .0685 Uani d . 1 . H
H5 .3514(7) .0176(17) .1875(11) .0698 Uani d . 1 . H
H6 .1812(5) .2830(12) .3945(10) .0513 Uani d . 1 . H
H7 .1097(5) .1262(14) .5560(10) .0625 Uani d . 1 . H
H8 .3458(5) -.1972(12) .6359(10) .0513 Uani d . 1 . H
H9 .4175(6) -.0544(12) .4738(9) .0502 Uani d . 1 . H
H10 .2270(6) -.2108(12) .7714(8) .0397 Uani d . 1 . H
H11 .1455(6) -.0431(13) .7647(9) .0503 Uani d . 1 . H
H12 .0510(5) -.1936(12) .5721(10) .0457 Uani d . 1 . H
H13 .0865(8) -.384(2) .8247(12) .0755 Uani d . 1 . H
H14 .0101(8) -.2159(17) .7895(14) .0831 Uani d . 1 . H
H15 -.0163(7) -.4031(16) .7025(12) .0760 Uani d . 1 . H
H16 .1799(7) -.3750(15) .5153(11) .0628 Uani d . 1 . H
H17 .0799(7) -.4965(16) .5345(11) .0705 Uani d . 1 . H
H18 .1806(7) -.4871(16) .6535(13) .0675 Uani d . 1 . H

loop_
_geom_bond_atom_site_label_1
_geom_bond_atom_site_label_2
_geom_bond_site_symmetry_1
_geom_bond_site_symmetry_2
_geom_bond_distance
_geom_bond_publ_flag
C1 O1 . . 1.306(6) y
C1 O2 . . 1.204(5) y
C1 C2 . . 1.503(5) y
C2 C3 . . 1.500(6) y
C2 C4 . . 1.525(5) y
C4 C5 . . 1.374(5) y
C5 C6 . . 1.376(6) y
C6 C7 . . 1.392(5) y
C7 C8 . . 1.380(5) y
C8 C9 . . 1.396(6) y
C9 C4 . . 1.380(5) y
C7 C10 . . 1.493(6) y
C10 C11 . . 1.529(6) y
C11 C12 . . 1.508(6) y
C11 C13 . . 1.519(7) y
O1 H1 . . .963(13) y
C2 H2 . . 1.091(10) y
C3 H3 . . 1.081(15) y
C3 H4 . . 1.053(17) y
C3 H5 . . 1.073(15) y
C5 H6 . . 1.103(11) y
C6 H7 . . 1.041(10) y
C8 H8 . . 1.065(11) y
C9 H9 . . 1.077(9) y
C10 H10 . . 1.101(12) y
C10 H11 . . 1.102(13) y
C11 H12 . . 1.085(13) y
C12 H13 . . 1.061(19) y
C12 H14 . . 1.062(17) y
C12 H15 . . 1.097(15) y
C13 H16 . . 1.067(16) y
C13 H17 . . 1.099(13) y
C13 H18 . . 1.044(18) y

loop_
_cod_related_entry_id
_cod_related_entry_database
_cod_related_entry_code
1 ChemSpider 3544
2 DrugBank DB01050
